data_2005971
loop_
_publ_author_name
'Wahle, M. C.'
'Byrn, S. R.'

_publ_section_title
;
 Hydrated Structures of <i>N</i>-Methylated Cholamide Derivatives
;
_journal_issue 3
_journal_name_full 'Acta Crystallographica Section C'
_journal_page_first 334
_journal_page_last 339
_journal_paper_doi 10.1107/S0108270196013145
_journal_volume 53
_journal_year 1997
_chemical_formula_iupac 'C25 H43 N1 O4,1.5H2 O1'
_chemical_formula_structural 'C25 H43 N1 O4, H3 O1.50'
_chemical_formula_sum 'C25 H46 N O5.5'
_chemical_formula_weight 448.64
_chemical_name_systematic
;
N-methyl-3\a,7\a,12\a-Trihydroxy-5\b-cholan-24-amide Sesquihydrate
;
_space_group_IT_number 18
_symmetry_cell_setting orthorhombic
_symmetry_space_group_name_Hall 'P 2 2ab'
_symmetry_space_group_name_H-M 'P 21 21 2'
_atom_type_scat_source
;
International Tables for Crystallography (1992, Vol. C, Tables 4.2.6.8 and
6.1.1.4)
;
_cell_angle_alpha 90.00
_cell_angle_beta 90.00
_cell_angle_gamma 90.00
_cell_formula_units_Z 8
_cell_length_a 16.8089(9)
_cell_length_b 38.7649(10)
_cell_length_c 7.887(5)
_cell_measurement_reflns_used 25
_cell_measurement_temperature 297
_cell_measurement_theta_max 43
_cell_measurement_theta_min 21
_cell_volume 5139(3)
_computing_cell_refinement CAD-4
_computing_data_collection 'CAD-4 (Enraf-Nonius, 1977)'
_computing_data_reduction 'PROCESS MolEN (Fair, 1990)'
_computing_molecular_graphics 'ORTEPII (Johnson, 1976)'
_computing_publication_material 'CIF VAX MolEN'
_computing_structure_refinement 'SHELXL93 (Sheldrick, 1993)'
_computing_structure_solution 'SIR (Altomare et al., 1994) (direct methods)'
_diffrn_ambient_temperature 297
_diffrn_measurement_device Enraf_Nonius_CAD4
_diffrn_measurement_method Enraf_Nonius_CAD4
_diffrn_radiation_type CuK\a
_diffrn_radiation_wavelength 1.54184
_diffrn_reflns_av_R_equivalents 0.000
_diffrn_reflns_limit_h_max 8
_diffrn_reflns_limit_h_min 0
_diffrn_reflns_limit_k_max 0
_diffrn_reflns_limit_k_min -19
_diffrn_reflns_limit_l_max 0
_diffrn_reflns_limit_l_min -43
_diffrn_reflns_number 4436
_diffrn_reflns_theta_max 61.08
_diffrn_reflns_theta_min 2.54
_diffrn_standards_decay_% 2.85
_diffrn_standards_interval_time 83
_diffrn_standards_number 3
_exptl_absorpt_coefficient_mu 0.597
_exptl_absorpt_correction_type none
_exptl_crystal_colour colorless
_exptl_crystal_density_diffrn 1.16
_exptl_crystal_density_method 'not measured'
_exptl_crystal_description needle
_exptl_crystal_F_000 1976
_exptl_crystal_size_max 0.25
_exptl_crystal_size_mid 0.15
_exptl_crystal_size_min 0.12
_refine_diff_density_max 0.29
_refine_diff_density_min -0.25
_refine_ls_abs_structure_details 'known fragment'
_refine_ls_extinction_coef 0.70E-3
_refine_ls_extinction_method SHELXL93_(Sheldrick_1993)
_refine_ls_goodness_of_fit_all 1.200
_refine_ls_goodness_of_fit_obs 1.224
_refine_ls_hydrogen_treatment 'H atoms not refined (U = 1.3U~eq~ of bonding atom)'
_refine_ls_matrix_type full
_refine_ls_number_parameters 582
_refine_ls_number_reflns 4436
_refine_ls_number_restraints 0
_refine_ls_R_factor_all 0.165
_refine_ls_R_factor_obs 0.065
_refine_ls_shift/esd_max 0.030
_refine_ls_structure_factor_coef Fsqd
_refine_ls_weighting_details 'w = 1/[\s^2^(Fo^2^)+(0.1005P)^2^+0.6139P] where P=(Fo^2^+2Fc^2^)/3'
_refine_ls_weighting_scheme calc
_refine_ls_wR_factor_all 0.237
_refine_ls_wR_factor_obs 0.165
_reflns_number_observed 2367
_reflns_number_total 4436
_reflns_observed_criterion >2.0\s(I)
_cod_data_source_file bk1286.cif
_cod_data_source_block II
_cod_depositor_comments
;
The following automatic conversions were performed:

'_refine_ls_weighting_scheme' value 'calc w =
1/[\s^2^(Fo^2^)+(0.1005P)^2^+0.6139P] where P=(Fo^2^+2Fc^2^)/3' was
changed to 'calc'. New tag '_refine_ls_weighting_details' was
created. The value of the new tag was set to 'w =
1/[\s^2^(Fo^2^)+(0.1005P)^2^+0.6139P] where P=(Fo^2^+2Fc^2^)/3'.

Automatic conversion script
Id: cif_fix_values 3143 2015-03-26 13:38:13Z robertas 
;
_cod_original_cell_volume 5139.(3)
_cod_original_formula_sum 'C25 H43 N1 O4,1.5(H2 O1)'
_cod_database_code 2005971

loop_
_symmetry_equiv_pos_as_xyz
x,y,z
-x,-y,z
1/2-x,1/2+y,-z
1/2+x,1/2-y,-z

loop_
_atom_site_aniso_label
_atom_site_aniso_U_11
_atom_site_aniso_U_12
_atom_site_aniso_U_13
_atom_site_aniso_U_22
_atom_site_aniso_U_23
_atom_site_aniso_U_33
O3A 0.091(5) -0.028(4) 0.026(4) 0.091(5) 0.007(4) 0.076(6)
O7A 0.053(4) -0.008(3) -0.004(3) 0.085(4) 0.008(3) 0.063(4)
O12A 0.046(3) 0.003(3) 0.015(3) 0.061(3) -0.003(3) 0.057(4)
O24A 0.064(4) 0.021(4) -0.029(4) 0.089(5) -0.025(5) 0.087(5)
N24A 0.070(5) -0.014(4) -0.002(5) 0.061(5) 0.004(5) 0.094(7)
C1A 0.092(8) 0.001(6) -0.003(6) 0.056(6) 0.012(5) 0.073(7)
C2A 0.096(8) -0.007(6) 0.012(5) 0.061(6) 0.009(5) 0.040(5)
C3A 0.087(7) 0.006(5) 0.004(7) 0.048(5) 0.013(5) 0.080(8)
C4A 0.071(6) -0.009(5) 0.011(5) 0.059(6) 0.016(5) 0.054(6)
C5A 0.084(7) 0.005(5) 0.006(6) 0.052(6) 0.000(5) 0.060(6)
C6A 0.070(7) 0.000(5) 0.022(6) 0.070(6) -0.006(5) 0.065(6)
C7A 0.049(5) -0.004(5) 0.014(5) 0.078(6) -0.016(5) 0.055(6)
C8A 0.048(5) 0.004(4) -0.003(5) 0.053(5) -0.001(4) 0.056(5)
C9A 0.044(5) 0.001(4) 0.008(5) 0.041(4) 0.010(4) 0.064(6)
C10A 0.057(6) 0.010(4) -0.003(5) 0.063(6) 0.003(5) 0.063(6)
C11A 0.064(6) -0.003(5) -0.005(5) 0.062(6) 0.010(4) 0.038(5)
C12A 0.060(6) -0.006(4) 0.008(5) 0.055(5) 0.002(4) 0.041(5)
C13A 0.041(5) -0.011(4) 0.000(4) 0.075(6) 0.001(5) 0.039(5)
C14A 0.034(4) 0.006(4) 0.004(4) 0.065(6) 0.000(4) 0.045(5)
C15A 0.078(7) -0.013(6) 0.022(5) 0.090(7) 0.004(5) 0.038(5)
C16A 0.075(7) -0.016(5) 0.006(6) 0.061(6) 0.017(5) 0.070(7)
C17A 0.048(5) -0.014(4) -0.002(5) 0.066(6) -0.004(5) 0.059(6)
C18A 0.045(5) -0.002(4) 0.009(5) 0.074(6) -0.010(5) 0.066(6)
C19A 0.069(6) 0.038(5) -0.007(6) 0.083(7) 0.017(7) 0.090(8)
C20A 0.038(5) -0.003(4) 0.008(5) 0.081(7) -0.013(5) 0.060(6)
C21A 0.079(7) 0.002(6) -0.020(7) 0.083(7) -0.027(6) 0.088(8)
C22A 0.076(6) -0.011(5) -0.011(7) 0.053(5) 0.000(6) 0.100(8)
C23A 0.061(6) -0.001(4) -0.011(7) 0.053(5) -0.004(6) 0.120(9)
C24A 0.066(6) 0.019(5) -0.007(6) 0.078(7) -0.017(6) 0.056(6)
C25A 0.098(9) -0.008(6) 0.020(8) 0.079(8) 0.021(7) 0.118(10)
O3B 0.093(5) 0.017(4) -0.005(5) 0.085(5) 0.004(4) 0.076(5)
O7B 0.070(4) 0.016(3) -0.007(4) 0.091(5) -0.015(4) 0.049(4)
O12B 0.046(3) 0.000(3) 0.007(3) 0.069(4) 0.001(3) 0.068(4)
O24B 0.057(4) -0.004(3) -0.015(4) 0.060(4) 0.022(3) 0.074(5)
N24B 0.041(4) 0.010(4) -0.014(5) 0.068(5) -0.007(5) 0.090(6)
C1B 0.085(8) 0.003(6) -0.022(6) 0.075(7) -0.025(6) 0.073(7)
C2B 0.079(7) 0.004(5) 0.006(6) 0.062(6) 0.000(5) 0.052(6)
C3B 0.071(6) 0.003(5) -0.012(6) 0.058(5) 0.002(6) 0.085(7)
C4B 0.083(7) 0.019(5) -0.006(6) 0.058(6) 0.001(5) 0.051(6)
C5B 0.062(6) -0.004(5) 0.009(5) 0.064(6) 0.003(5) 0.047(5)
C6B 0.064(6) 0.005(5) 0.006(5) 0.078(6) 0.008(5) 0.047(5)
C7B 0.058(6) 0.001(4) 0.016(5) 0.057(5) 0.005(4) 0.051(6)
C8B 0.049(5) -0.006(4) 0.007(5) 0.062(5) -0.006(4) 0.052(5)
C9B 0.054(5) -0.010(4) 0.000(5) 0.054(5) -0.003(5) 0.054(5)
C10B 0.058(5) -0.012(4) -0.003(5) 0.062(5) 0.008(5) 0.046(5)
C11B 0.067(6) 0.004(4) 0.013(5) 0.047(5) 0.000(4) 0.044(5)
C12B 0.053(5) 0.009(4) 0.007(4) 0.063(6) -0.001(4) 0.039(5)
C13B 0.033(4) 0.002(3) 0.000(4) 0.054(4) -0.011(4) 0.041(5)
C14B 0.040(4) -0.001(4) 0.004(4) 0.066(5) -0.010(4) 0.036(4)
C15B 0.055(5) -0.004(5) 0.014(5) 0.068(6) -0.021(5) 0.056(6)
C16B 0.071(6) -0.008(5) 0.009(5) 0.068(6) -0.018(5) 0.061(6)
C17B 0.043(5) -0.004(4) 0.006(5) 0.056(5) -0.009(5) 0.061(6)
C18B 0.045(5) -0.006(4) 0.009(5) 0.054(5) -0.013(5) 0.084(7)
C19B 0.078(7) -0.027(5) -0.020(7) 0.059(5) 0.005(6) 0.093(8)
C20B 0.047(5) 0.004(4) -0.009(5) 0.054(6) -0.021(5) 0.100(8)
C21B 0.104(9) -0.013(7) -0.026(8) 0.078(7) 0.011(6) 0.086(8)
C22B 0.061(6) -0.001(4) -0.005(7) 0.060(5) -0.018(6) 0.100(8)
C23B 0.070(6) -0.006(5) 0.030(8) 0.051(5) -0.005(7) 0.146(11)
C24B 0.036(5) 0.007(4) -0.014(5) 0.062(5) -0.006(5) 0.072(6)
C25B 0.077(7) 0.013(5) -0.007(8) 0.074(7) 0.016(8) 0.118(10)
O91 0.060(6) -0.005(5) 0.0000 0.074(6) 0.0000 0.067(6)
O92 0.046(4) 0.008(3) -0.003(4) 0.104(5) 0.001(4) 0.103(6)
O93 0.068(7) 0.014(6) 0.0000 0.120(8) 0.0000 0.086(7)
O94 0.044(4) 0.007(4) 0.006(4) 0.133(6) -0.013(5) 0.095(6)

loop_
_atom_site_label
_atom_site_fract_x
_atom_site_fract_y
_atom_site_fract_z
_atom_site_U_iso_or_equiv
_atom_site_thermal_displace_type
O3A 0.0862(4) 0.0328(2) 0.5328(10) 0.086(3) Uani
O7A 0.2556(3) 0.1042(2) 0.1877(8) 0.067(2) Uani
O12A 0.2790(3) 0.16065(14) 0.6649(7) 0.0547(17) Uani
O24A 0.3744(4) 0.3341(2) 0.4266(9) 0.080(2) Uani
N24A 0.4990(5) 0.3539(2) 0.4801(12) 0.075(3) Uani
C1A 0.2977(6) 0.0359(2) 0.6860(13) 0.074(4) Uani
C2A 0.2076(6) 0.0422(2) 0.6898(11) 0.066(3) Uani
C3A 0.1709(6) 0.0265(2) 0.5366(14) 0.072(3) Uani
C4A 0.2064(6) 0.0402(2) 0.3752(12) 0.061(3) Uani
C5A 0.2979(6) 0.0374(2) 0.3707(12) 0.065(3) Uani
C6A 0.3324(6) 0.0514(2) 0.2063(12) 0.068(3) Uani
C7A 0.3356(5) 0.0912(2) 0.1995(12) 0.061(3) Uani
C8A 0.3729(5) 0.1059(2) 0.3611(11) 0.052(2) Uani
C9A 0.3335(5) 0.0913(2) 0.5207(11) 0.050(3) Uani
C10A 0.3404(5) 0.0512(2) 0.5269(13) 0.061(3) Uani
C11A 0.3656(5) 0.1099(2) 0.6816(10) 0.055(3) Uani
C12A 0.3605(5) 0.1487(2) 0.6727(11) 0.052(3) Uani
C13A 0.4056(5) 0.1623(2) 0.5166(11) 0.052(3) Uani
C14A 0.3697(5) 0.1452(2) 0.3574(10) 0.048(3) Uani
C15A 0.4061(6) 0.1640(2) 0.2099(11) 0.069(3) Uani
C16A 0.4144(6) 0.2020(2) 0.2769(12) 0.069(3) Uani
C17A 0.3936(5) 0.2009(2) 0.4706(12) 0.058(3) Uani
C18A 0.4964(4) 0.1545(2) 0.5358(12) 0.062(3) Uani
C19A 0.4267(5) 0.0387(2) 0.5343(15) 0.081(4) Uani
C20A 0.4358(5) 0.2302(2) 0.5641(12) 0.060(3) Uani
C21A 0.4138(7) 0.2301(3) 0.7522(13) 0.083(4) Uani
C22A 0.4163(6) 0.2653(2) 0.4863(16) 0.076(3) Uani
C23A 0.4686(5) 0.2944(2) 0.5477(16) 0.078(3) Uani
C24A 0.4449(6) 0.3291(2) 0.4773(13) 0.067(3) Uani
C25A 0.4810(7) 0.3891(3) 0.4274(17) 0.098(5) Uani
O3B 0.9083(4) 0.0300(2) 0.0304(10) 0.085(2) Uani
O7B 0.7976(4) 0.1259(2) 0.3510(8) 0.070(2) Uani
O12B 0.8070(3) 0.18356(15) -0.1271(8) 0.0610(18) Uani
O24B 0.6853(4) 0.37094(14) 0.1024(8) 0.064(2) Uani
N24B 0.5644(4) 0.3761(2) -0.0139(12) 0.066(3) Uani
C1B 0.7144(6) 0.0623(3) -0.1366(14) 0.078(4) Uani
C2B 0.8035(6) 0.0558(2) -0.1320(12) 0.064(3) Uani
C3B 0.8240(6) 0.0359(2) 0.0265(14) 0.071(3) Uani
C4B 0.7999(6) 0.0560(2) 0.1794(11) 0.064(3) Uani
C5B 0.7106(6) 0.0649(2) 0.1814(11) 0.058(3) Uani
C6B 0.6894(6) 0.0853(2) 0.3407(11) 0.063(3) Uani
C7B 0.7113(5) 0.1234(2) 0.3365(12) 0.055(3) Uani
C8B 0.6843(5) 0.1409(2) 0.1765(11) 0.054(2) Uani
C9B 0.7164(5) 0.1209(2) 0.0202(11) 0.054(2) Uani
C10B 0.6817(5) 0.0836(2) 0.0188(11) 0.055(2) Uani
C11B 0.7032(5) 0.1396(2) -0.1537(10) 0.053(3) Uani
C12B 0.7215(5) 0.1786(2) -0.1481(11) 0.052(3) Uani
C13B 0.6786(4) 0.1963(2) -0.0027(10) 0.043(2) Uani
C14B 0.7069(5) 0.1788(2) 0.1641(10) 0.047(2) Uani
C15B 0.6776(6) 0.2026(2) 0.3036(11) 0.060(3) Uani
C16B 0.6767(6) 0.2390(2) 0.2249(12) 0.067(3) Uani
C17B 0.6993(5) 0.2348(2) 0.0348(11) 0.053(3) Uani
C18B 0.5889(4) 0.1929(2) -0.0333(14) 0.061(3) Uani
C19B 0.5909(5) 0.0819(2) 0.0019(15) 0.077(3) Uani
C20B 0.6621(5) 0.2624(2) -0.0773(14) 0.067(3) Uani
C21B 0.6845(8) 0.2583(3) -0.2659(14) 0.089(4) Uani
C22B 0.6802(5) 0.2998(2) -0.0211(15) 0.074(3) Uani
C23B 0.6124(6) 0.3192(2) 0.0432(18) 0.089(4) Uani
C24B 0.6228(5) 0.3576(2) 0.0476(12) 0.057(3) Uani
C25B 0.5651(6) 0.4137(2) -0.0155(17) 0.090(4) Uani
O91 0 0 0.7821(11) 0.067(3) Uani
O92 0.1598(4) 0.1474(2) 0.4195(10) 0.084(3) Uani
O93 0 0 0.2849(14) 0.091(4) Uani
O94 0.9135(4) 0.1530(2) 0.1074(10) 0.091(3) Uani
H3OA 0.0645 0.022 0.608 0.1120 Uiso
H7OA 0.2520 0.117 0.106 0.0870 Uiso
H11A 0.3073 0.0112 0.6894 0.0960 Uiso
H12A 0.3211 0.0459 0.7870 0.0960 Uiso
H13A 0.1850 0.0320 0.7912 0.0850 Uiso
H14A 0.1970 0.0668 0.6919 0.0850 Uiso
H15A 0.1796 0.0015 0.5405 0.0930 Uiso
H16A 0.1912 0.0641 0.3620 0.0800 Uiso
H17A 0.1845 0.0274 0.2801 0.0800 Uiso
H18A 0.3093 0.0126 0.3690 0.0850 Uiso
H19A 0.3858 0.0424 0.1921 0.0890 Uiso
H20A 0.3005 0.0432 0.1123 0.0890 Uiso
H21A 0.3664 0.0986 0.1004 0.0790 Uiso
H22A 0.4291 0.0990 0.3628 0.0680 Uiso
H23A 0.2767 0.0968 0.5127 0.0640 Uiso
H24A 0.4208 0.1034 0.6985 0.0710 Uiso
H25A 0.3357 0.1020 0.7793 0.0710 Uiso
H26A 0.3853 0.1583 0.7747 0.0680 Uiso
H27A 0.3131 0.1513 0.3572 0.0620 Uiso
H28A 0.3719 0.1630 0.1111 0.0890 Uiso
H29A 0.4577 0.1544 0.1810 0.0890 Uiso
H30A 0.3781 0.2172 0.2172 0.0900 Uiso
H31A 0.4682 0.2103 0.2602 0.0900 Uiso
H32A 0.3365 0.2055 0.4796 0.0750 Uiso
H33A 0.5156 0.1644 0.640 0.0800 Uiso
H34A 0.5248 0.1644 0.442 0.0800 Uiso
H35A 0.5046 0.1300 0.537 0.0800 Uiso
H36A 0.4479 0.0428 0.646 0.1050 Uiso
H37A 0.4579 0.0510 0.452 0.1050 Uiso
H38A 0.4286 0.0145 0.510 0.1050 Uiso
H39A 0.4933 0.2265 0.5547 0.0770 Uiso
H40A 0.3571 0.2317 0.7639 0.1090 Uiso
H41A 0.438 0.2495 0.807 0.1090 Uiso
H42A 0.432 0.2091 0.803 0.1090 Uiso
H43A 0.4212 0.2636 0.3641 0.0990 Uiso
H44A 0.3613 0.2709 0.5119 0.0990 Uiso
H45A 0.4663 0.2953 0.6705 0.1010 Uiso
H46A 0.5232 0.2896 0.5157 0.1010 Uiso
H47A 0.5291 0.4024 0.426 0.1280 Uiso
H48A 0.444 0.3992 0.506 0.1280 Uiso
H49A 0.458 0.3888 0.316 0.1280 Uiso
H3OB 0.9216 0.024 0.126 0.1100 Uiso
H7OB 0.8092 0.135 0.441 0.0910 Uiso
H1NB 0.517 0.365 -0.023 0.0860 Uiso
H11B 0.6871 0.0403 -0.1403 0.1010 Uiso
H12B 0.7016 0.0746 -0.2402 0.1010 Uiso
H13B 0.8318 0.0776 -0.1328 0.0840 Uiso
H14B 0.8194 0.0428 -0.2313 0.0840 Uiso
H15B 0.7961 0.0137 0.0257 0.0920 Uiso
H16B 0.8304 0.0773 0.1833 0.0840 Uiso
H17B 0.8126 0.0428 0.2803 0.0840 Uiso
H18B 0.6816 0.0430 0.1876 0.0750 Uiso
H19B 0.6326 0.0834 0.3596 0.0820 Uiso
H20B 0.7160 0.0747 0.4366 0.0820 Uiso
H21B 0.6869 0.1350 0.4340 0.0720 Uiso
H22B 0.6261 0.1396 0.1734 0.0710 Uiso
H23B 0.7740 0.1187 0.0356 0.0710 Uiso
H24B 0.6483 0.1364 -0.1886 0.0680 Uiso
H25B 0.7369 0.1289 -0.2385 0.0680 Uiso
H26B 0.7047 0.1892 -0.2552 0.0670 Uiso
H27B 0.7651 0.1799 0.1649 0.0610 Uiso
H28B 0.7131 0.2018 0.4006 0.0770 Uiso
H29B 0.6246 0.1960 0.3402 0.0770 Uiso
H30B 0.7149 0.2537 0.2819 0.0870 Uiso
H31B 0.6243 0.2492 0.2356 0.0870 Uiso
H32B 0.7572 0.2373 0.0261 0.0690 Uiso
H33B 0.5758 0.2023 -0.142 0.0800 Uiso
H34B 0.5605 0.2052 0.053 0.0800 Uiso
H35B 0.5742 0.1689 -0.030 0.0800 Uiso
H36B 0.5745 0.0947 -0.096 0.1000 Uiso
H37B 0.5667 0.0915 0.101 0.1000 Uiso
H38B 0.5747 0.0583 -0.010 0.1000 Uiso
H39B 0.6043 0.2594 -0.0697 0.0870 Uiso
H40B 0.7413 0.2566 -0.2764 0.1160 Uiso
H41B 0.666 0.2781 -0.328 0.1160 Uiso
H42B 0.660 0.2379 -0.310 0.1160 Uiso
H43B 0.7207 0.2992 0.0664 0.0960 Uiso
H44B 0.7022 0.3122 -0.1171 0.0960 Uiso
H45B 0.6009 0.3113 0.1573 0.1160 Uiso
H46B 0.5665 0.3140 -0.0265 0.1160 Uiso
H47B 0.5142 0.4220 -0.053 0.1170 Uiso
H48B 0.606 0.4217 -0.092 0.1170 Uiso
H49B 0.576 0.4221 0.097 0.1170 Uiso
H911 0.035 -0.005 0.897 0.087 Uiso
H921 0.189 0.136 0.329 0.109 Uiso
H922 0.200 0.154 0.523 0.109 Uiso
H931 0.046 -0.003 0.382 0.1118 Uiso
H941 0.875 0.147 0.181 0.118 Uiso
H942 0.887 0.166 -0.001 0.118 Uiso
H2OA 0.244 0.148 0.763 0.070 Uiso
H1NA 0.551 0.349 0.510 0.098 Uiso
H2OB 0.838 0.177 -0.244 0.079 Uiso

loop_
_geom_angle_atom_site_label_1
_geom_angle_atom_site_label_2
_geom_angle_atom_site_label_3
_geom_angle
C24A N24A C25A 122.1(8)
H1NB N24B C24B 115(6)
H1NB N24B C25B 120(6)
C24B N24B C25B 123.1(8)
C2A C1A C10A 114.2(8)
C3A C2A C1A 109.2(9)
O3A C3A C2A 110.9(9)
O3A C3A C4A 108.3(8)
C2A C3A C4A 112.2(7)
C3A C4A C5A 113.0(8)
C6A C5A C10A 112.6(8)
C6A C5A C4A 112.0(8)
C10A C5A C4A 115.2(8)
C5A C6A C7A 113.6(8)
O7A C7A C8A 107.9(7)
O7A C7A C6A 108.6(7)
C8A C7A C6A 110.9(8)
C14A C8A C7A 110.0(7)
C14A C8A C9A 111.6(7)
C7A C8A C9A 111.7(7)
C8A C9A C11A 110.5(6)
C8A C9A C10A 111.2(7)
C11A C9A C10A 114.2(7)
C2B C1B C10B 114.3(8)
C3B C2B C1B 109.3(9)
O3B C3B C4B 109.5(9)
O3B C3B C2B 108.9(9)
C4B C3B C2B 109.8(7)
C3B C4B C5B 112.9(8)
C6B C5B C4B 110.5(8)
C6B C5B C10B 111.5(7)
C4B C5B C10B 113.6(7)
C7B C6B C5B 115.3(7)
O7B C7B C8B 109.7(7)
O7B C7B C6B 107.6(7)
C8B C7B C6B 112.5(7)
C7B C8B C14B 114.5(7)
C7B C8B C9B 109.7(7)
C14B C8B C9B 110.1(7)
C8B C9B C10B 109.8(7)
C8B C9B C11B 114.6(7)
C10B C9B C11B 111.7(7)
C5A C10A C19A 111.4(8)
C5A C10A C9A 106.9(7)
C19A C10A C9A 112.8(8)
C5A C10A C1A 107.4(7)
C19A C10A C1A 106.6(8)
C9A C10A C1A 111.7(8)
C12A C11A C9A 113.8(7)
O12A C12A C11A 112.0(7)
O12A C12A C13A 108.8(7)
C11A C12A C13A 110.6(7)
C12A C13A C14A 108.1(6)
C12A C13A C17A 117.0(7)
C14A C13A C17A 100.0(7)
C12A C13A C18A 109.7(7)
C14A C13A C18A 112.2(7)
C17A C13A C18A 109.6(7)
C15A C14A C8A 119.0(7)
C15A C14A C13A 105.1(6)
C8A C14A C13A 113.6(7)
C14A C15A C16A 103.3(7)
C17A C16A C15A 106.4(7)
C20A C17A C13A 122.9(8)
C20A C17A C16A 110.3(7)
C13A C17A C16A 103.0(7)
C22A C20A C17A 111.6(8)
C22A C20A C21A 109.9(8)
C17A C20A C21A 110.8(8)
C23A C22A C20A 114.3(8)
C24A C23A C22A 113.3(9)
O24A C24A N24A 122.7(9)
O24A C24A C23A 119.9(9)
N24A C24A C23A 117.4(8)
C19B C10B C5B 111.2(8)
C19B C10B C9B 114.4(7)
C5B C10B C9B 108.1(7)
C19B C10B C1B 104.8(8)
C5B C10B C1B 106.8(7)
C9B C10B C1B 111.2(7)
C12B C11B C9B 113.5(7)
O12B C12B C13B 108.9(7)
O12B C12B C11B 109.1(7)
C13B C12B C11B 111.6(7)
C12B C13B C18B 108.0(7)
C12B C13B C14B 107.3(6)
C18B C13B C14B 113.3(7)
C12B C13B C17B 118.0(7)
C18B C13B C17B 109.4(6)
C14B C13B C17B 101.0(6)
C15B C14B C8B 117.3(7)
C15B C14B C13B 104.4(6)
C8B C14B C13B 113.6(7)
C14B C15B C16B 105.5(7)
C15B C16B C17B 107.0(7)
C20B C17B C16B 112.9(7)
C20B C17B C13B 118.1(7)
C16B C17B C13B 103.1(7)
C17B C20B C21B 112.9(8)
C17B C20B C22B 114.3(8)
C21B C20B C22B 108.8(9)
C23B C22B C20B 115.5(8)
C22B C23B C24B 115.4(8)
O24B C24B N24B 122.1(8)
O24B C24B C23B 121.2(8)
N24B C24B C23B 116.7(8)

loop_
_geom_bond_atom_site_label_1
_geom_bond_atom_site_label_2
_geom_bond_distance
O3A C3A 1.445(11)
O7A C7A 1.440(10)
O3B C3B 1.436(11)
O7B C7B 1.457(10)
O12A C12A 1.448(9)
O24A C24A 1.265(10)
O12B C12B 1.459(9)
O24B C24B 1.247(9)
N24A C24A 1.323(11)
N24A C25A 1.456(12)
N24B H1NB 0.91(9)
N24B C24B 1.310(10)
N24B C25B 1.456(11)
C1A C2A 1.533(13)
C1A C10A 1.563(13)
C2A C3A 1.488(13)
C3A C4A 1.502(12)
C4A C5A 1.543(13)
C5A C6A 1.521(12)
C5A C10A 1.522(12)
C6A C7A 1.544(12)
C7A C8A 1.530(12)
C8A C14A 1.526(11)
C8A C9A 1.530(11)
C9A C11A 1.556(11)
C9A C10A 1.560(11)
C1B C2B 1.519(13)
C1B C10B 1.577(13)
C2B C3B 1.510(13)
C3B C4B 1.493(13)
C4B C5B 1.540(13)
C5B C6B 1.526(12)
C5B C10B 1.550(12)
C6B C7B 1.524(12)
C7B C8B 1.503(12)
C8B C14B 1.519(11)
C8B C9B 1.553(12)
C9B C10B 1.559(11)
C9B C11B 1.566(11)
C10A C19A 1.531(12)
C11A C12A 1.508(11)
C12A C13A 1.540(11)
C13A C14A 1.543(11)
C13A C17A 1.551(11)
C13A C18A 1.564(11)
C14A C15A 1.503(11)
C15A C16A 1.570(12)
C16A C17A 1.568(13)
C17A C20A 1.528(11)
C20A C22A 1.527(12)
C20A C21A 1.529(13)
C22A C23A 1.511(12)
C23A C24A 1.510(13)
C10B C19B 1.533(12)
C11B C12B 1.545(11)
C12B C13B 1.518(11)
C13B C18B 1.533(10)
C13B C14B 1.554(11)
C13B C17B 1.563(10)
C14B C15B 1.519(10)
C15B C16B 1.541(12)
C16B C17B 1.555(12)
C17B C20B 1.520(12)
C20B C21B 1.543(14)
C20B C22B 1.548(11)
C22B C23B 1.456(12)
C23B C24B 1.497(11)
